data_1567528
loop_
_publ_author_name
'Gonz\'alvez, Miguel A.'
'Su, Chuyi'
'Williams, Craig M.'
'Bernhardt, Paul V.'

_publ_section_title
;
 Organocopper(ii) complexes: new catalysts for carbon--carbon bond
 formation via electrochemical atom transfer radical addition (eATRA)
;
_journal_name_full 'Chemical Science'
_journal_paper_doi 10.1039/D2SC03418B
_journal_year 2022
_chemical_formula_sum 'C10 H9 Br2 N'
_chemical_formula_weight 303
_space_group_IT_number 14
_space_group_name_Hall '-P 2ybc'
_space_group_name_H-M_alt 'P 1 21/c 1'
_symmetry_cell_setting monoclinic
_symmetry_Int_Tables_number 14
_symmetry_space_group_name_Hall '-P 2ybc'
_symmetry_space_group_name_H-M 'P 1 21/c 1'
_atom_sites_solution_hydrogens geom
_audit_conform_dict_location ftp://ftp.iucr.org/pub/cif_core.dic
_audit_conform_dict_name cif_core.dic
_audit_conform_dict_version 2.4.5
_audit_creation_date 2022-05-30T14:21:17-00:00
_audit_creation_method 'WinGX routine CIF_UPDATE'
_audit_update_record
;
2022-06-01 deposited with the CCDC.	2022-08-17 downloaded from the CCDC.
;
_cell_angle_alpha 90
_cell_angle_beta 99.138(4)
_cell_angle_gamma 90
_cell_formula_units_Z 4
_cell_length_a 6.3061(2)
_cell_length_b 13.0601(4)
_cell_length_c 13.0615(5)
_cell_measurement_reflns_used 2105
_cell_measurement_temperature 190(2)
_cell_measurement_theta_max 61.39
_cell_measurement_theta_min 4.8
_cell_measurement_wavelength 1.54184
_cell_volume 1062.07(6)
_computing_cell_refinement 'CrysalisPro (Agilent Technologies,     )'
_computing_data_collection 'CrysalisPro (Agilent Technologies,     )'
_computing_data_reduction 'CrysalisPro (Agilent Technologies,     )'
_computing_molecular_graphics 'Ortep for Windows (Farrugia, 2012)'
_computing_publication_material 'WinGX publication routines (Farrugia, 2012)'
_computing_structure_refinement 'SHELXL-2018/1 (Sheldrick, 2018)'
_diffrn_ambient_temperature 190(2)
_diffrn_detector 'CCD plate'
_diffrn_detector_area_resol_mean 8.02
_diffrn_measured_fraction_theta_full 0.989
_diffrn_measured_fraction_theta_max 0.989
_diffrn_measurement_device '\k-geometry diffractometer'
_diffrn_measurement_device_type 'Agilent Technologies Xcalibur, EosS2, Gemini ultra'
_diffrn_measurement_method '\w scans'
_diffrn_orient_matrix_UB_11 0.204999
_diffrn_orient_matrix_UB_12 -0.019926
_diffrn_orient_matrix_UB_13 -0.047349
_diffrn_orient_matrix_UB_21 0.138506
_diffrn_orient_matrix_UB_22 0.02408
_diffrn_orient_matrix_UB_23 0.105335
_diffrn_orient_matrix_UB_31 -0.00678
_diffrn_orient_matrix_UB_32 -0.1137
_diffrn_orient_matrix_UB_33 0.030564
_diffrn_radiation_monochromator mirror
_diffrn_radiation_probe x-ray
_diffrn_radiation_type CuK\a
_diffrn_radiation_wavelength 1.54184
_diffrn_reflns_av_R_equivalents 0.0331
_diffrn_reflns_av_unetI/netI 0.0373
_diffrn_reflns_Laue_measured_fraction_full 0.989
_diffrn_reflns_Laue_measured_fraction_max 0.989
_diffrn_reflns_limit_h_max 7
_diffrn_reflns_limit_h_min -7
_diffrn_reflns_limit_k_max 10
_diffrn_reflns_limit_k_min -14
_diffrn_reflns_limit_l_max 14
_diffrn_reflns_limit_l_min -12
_diffrn_reflns_number 4137
_diffrn_reflns_point_group_measured_fraction_full 0.989
_diffrn_reflns_point_group_measured_fraction_max 0.989
_diffrn_reflns_reduction_process
;
 Scaled and merged with Sortav
 R.H. Blessing, (1987) Cryst. Rev. 1, 3-58
 R.H. Blessing, (1989) J. Appl. Cryst. 22, 396-397
;
_diffrn_reflns_theta_full 61.704
_diffrn_reflns_theta_max 61.704
_diffrn_reflns_theta_min 4.819
_diffrn_source 'fine-focus sealed X-ray tube'
_diffrn_standards_number 0
_exptl_absorpt_coefficient_mu 9.294
_exptl_absorpt_correction_T_max 1
_exptl_absorpt_correction_T_min 0.798
_exptl_absorpt_correction_type multi-scan
_exptl_absorpt_process_details
;
        CrysAlisPro 1.171.40.84a (Rigaku Oxford Diffraction, 2020)
        Empirical absorption correction using spherical harmonics,
        implemented in SCALE3 ABSPACK scaling algorithm.
;
_exptl_crystal_colour colourless
_exptl_crystal_density_diffrn 1.895
_exptl_crystal_density_method 'not measured'
_exptl_crystal_description prism
_exptl_crystal_F_000 584
_exptl_crystal_recrystallization_method 'Re-crystallisation from solvent: hexane and ethyl acetate'
_exptl_crystal_size_max 0.1
_exptl_crystal_size_mid 0.05
_exptl_crystal_size_min 0.02
_refine_diff_density_max 0.47
_refine_diff_density_min -0.368
_refine_diff_density_rms 0.083
_refine_ls_extinction_method none
_refine_ls_goodness_of_fit_ref 1.061
_refine_ls_hydrogen_treatment constr
_refine_ls_matrix_type full
_refine_ls_number_constraints 0
_refine_ls_number_parameters 118
_refine_ls_number_reflns 1645
_refine_ls_number_restraints 0
_refine_ls_restrained_S_all 1.061
_refine_ls_R_factor_all 0.0332
_refine_ls_R_factor_gt 0.028
_refine_ls_shift/su_max 0.001
_refine_ls_shift/su_mean 0
_refine_ls_structure_factor_coef Fsqd
_refine_ls_weighting_details 'w=1/[\s^2^(Fo^2^)+(0.0271P)^2^+0.4958P] where P=(Fo^2^+2Fc^2^)/3'
_refine_ls_weighting_scheme calc
_refine_ls_wR_factor_gt 0.0636
_refine_ls_wR_factor_ref 0.0664
_reflns_Friedel_coverage 0
_reflns_number_gt 1457
_reflns_number_total 1645
_reflns_threshold_expression 'I > 2\s(I)'
_cod_data_source_file d2sc03418b2.cif
_cod_data_source_block 2208mg15
_cod_original_sg_symbol_H-M 'P 21/c'
_cod_database_code 1567528
_shelx_shelxl_version_number 2018/1

loop_
_symmetry_equiv_pos_as_xyz
'x, y, z'
'-x, y+1/2, -z+1/2'
'-x, -y, -z'
'x, -y-1/2, z-1/2'

loop_
_atom_site_label
_atom_site_type_symbol
_atom_site_fract_x
_atom_site_fract_y
_atom_site_fract_z
_atom_site_U_iso_or_equiv
_atom_site_adp_type
_atom_site_occupancy
_atom_site_site_symmetry_order
_atom_site_calc_flag
_atom_site_refinement_flags_posn
_atom_site_refinement_flags_adp
_atom_site_refinement_flags_occupancy
_atom_site_disorder_assembly
_atom_site_disorder_group
C1 C 0.5359(6) 0.6507(3) 0.4559(3) 0.0312(8) Uani 1 1 d . . . . .
H1A H 0.408379 0.695949 0.446372 0.037 Uiso 1 1 calc R U . . .
H1B H 0.48367 0.579136 0.44899 0.037 Uiso 1 1 calc R U . . .
C2 C 0.6561(6) 0.6656(3) 0.5648(3) 0.0273(8) Uani 1 1 d . . . . .
H2 H 0.785548 0.620275 0.574619 0.033 Uiso 1 1 calc R U . . .
C3 C 0.5268(6) 0.6440(3) 0.6499(3) 0.0263(8) Uani 1 1 d . . . . .
C4 C 0.3313(6) 0.6915(3) 0.6529(3) 0.0320(8) Uani 1 1 d . . . . .
H4 H 0.273569 0.736649 0.598611 0.038 Uiso 1 1 calc R U . . .
C5 C 0.2185(6) 0.6738(3) 0.7344(3) 0.0318(8) Uani 1 1 d . . . . .
H5 H 0.086145 0.707741 0.736874 0.038 Uiso 1 1 calc R U . . .
C6 C 0.3015(6) 0.6067(3) 0.8112(3) 0.0269(8) Uani 1 1 d . . . . .
C7 C 0.4938(6) 0.5569(3) 0.8097(3) 0.0292(8) Uani 1 1 d . . . . .
H7 H 0.548706 0.510453 0.863355 0.035 Uiso 1 1 calc R U . . .
C8 C 0.6060(6) 0.5760(3) 0.7282(3) 0.0294(8) Uani 1 1 d . . . . .
H8 H 0.738449 0.541971 0.726128 0.035 Uiso 1 1 calc R U . . .
C9 C 0.6653(7) 0.6722(3) 0.3690(3) 0.0360(9) Uani 1 1 d . . . . .
H9A H 0.573544 0.658555 0.301552 0.043 Uiso 1 1 calc R U . . .
H9B H 0.704372 0.745708 0.37071 0.043 Uiso 1 1 calc R U . . .
C10 C 0.8618(7) 0.6110(3) 0.3755(3) 0.0384(9) Uani 1 1 d . . . . .
Br1 Br 0.14793(7) 0.58548(3) 0.92354(3) 0.03802(15) Uani 1 1 d . . . . .
Br2 Br 0.75263(7) 0.81137(3) 0.58021(3) 0.03551(15) Uani 1 1 d . . . . .
N1 N 1.0131(8) 0.5638(3) 0.3806(4) 0.0622(11) Uani 1 1 d . . . . .

loop_
_atom_site_aniso_label
_atom_site_aniso_U_11
_atom_site_aniso_U_22
_atom_site_aniso_U_33
_atom_site_aniso_U_23
_atom_site_aniso_U_13
_atom_site_aniso_U_12
C1 0.037(2) 0.032(2) 0.026(2) 0.0013(15) 0.0077(16) 0.0030(16)
C2 0.0310(19) 0.0253(17) 0.0264(19) 0.0004(14) 0.0070(15) 0.0022(15)
C3 0.0278(19) 0.0253(18) 0.0269(19) -0.0009(15) 0.0074(15) -0.0025(14)
C4 0.031(2) 0.035(2) 0.028(2) 0.0081(16) 0.0021(16) 0.0031(16)
C5 0.028(2) 0.034(2) 0.034(2) 0.0020(16) 0.0062(16) 0.0006(16)
C6 0.0265(19) 0.0308(19) 0.0248(19) -0.0022(15) 0.0083(14) -0.0059(16)
C7 0.039(2) 0.0228(17) 0.0254(19) 0.0022(14) 0.0032(15) -0.0009(16)
C8 0.034(2) 0.0278(18) 0.027(2) -0.0021(15) 0.0068(15) 0.0022(15)
C9 0.050(2) 0.034(2) 0.025(2) -0.0008(16) 0.0093(17) 0.0066(18)
C10 0.050(3) 0.035(2) 0.032(2) 0.0004(17) 0.0126(18) 0.001(2)
Br1 0.0414(3) 0.0453(3) 0.0311(2) 0.00198(17) 0.01696(17) -0.00444(18)
Br2 0.0401(3) 0.0325(2) 0.0360(2) -0.00008(16) 0.01234(17) -0.00505(16)
N1 0.061(3) 0.063(3) 0.066(3) -0.002(2) 0.021(2) 0.019(2)

loop_
_atom_type_symbol
_atom_type_description
_atom_type_scat_dispersion_real
_atom_type_scat_dispersion_imag
_atom_type_scat_source
C C 0.0181 0.0091 'International Tables Vol C Tables 4.2.6.8 and 6.1.1.4'
H H 0 0 'International Tables Vol C Tables 4.2.6.8 and 6.1.1.4'
Br Br -0.6763 1.2805 'International Tables Vol C Tables 4.2.6.8 and 6.1.1.4'
N N 0.0311 0.018 'International Tables Vol C Tables 4.2.6.8 and 6.1.1.4'

loop_
_geom_angle_atom_site_label_1
_geom_angle_atom_site_label_2
_geom_angle_atom_site_label_3
_geom_angle
_geom_angle_site_symmetry_1
_geom_angle_site_symmetry_3
_geom_angle_publ_flag
C2 C1 C9 115.4(3) . . ?
C3 C2 C1 114.9(3) . . ?
C3 C2 Br2 107.2(2) . . ?
C1 C2 Br2 108.4(2) . . ?
C4 C3 C8 118.9(3) . . ?
C4 C3 C2 121.7(3) . . ?
C8 C3 C2 119.4(3) . . ?
C3 C4 C5 120.9(3) . . ?
C6 C5 C4 118.9(3) . . ?
C5 C6 C7 121.7(3) . . ?
C5 C6 Br1 118.4(3) . . ?
C7 C6 Br1 119.9(3) . . ?
C6 C7 C8 118.8(3) . . ?
C3 C8 C7 120.8(3) . . ?
C10 C9 C1 113.8(3) . . ?
N1 C10 C9 179.9(5) . . ?

loop_
_geom_bond_atom_site_label_1
_geom_bond_atom_site_label_2
_geom_bond_distance
_geom_bond_site_symmetry_2
_geom_bond_publ_flag
C1 C2 1.514(5) . ?
C1 C9 1.526(5) . ?
C2 C3 1.506(5) . ?
C2 Br2 1.999(3) . ?
C3 C4 1.386(5) . ?
C3 C8 1.387(5) . ?
C4 C5 1.389(6) . ?
C5 C6 1.372(5) . ?
C6 C7 1.379(5) . ?
C6 Br1 1.903(3) . ?
C7 C8 1.391(5) . ?
C9 C10 1.466(6) . ?
C10 N1 1.129(6) . ?
